data_4331395
loop_
_publ_author_name
'Lucier, G.'
'Bartlett, N.'
'Muenzenberg, J.'
'Casteel, W.J.jr.'

_publ_section_title
;
 Preparation and structural and magnetic properties of (Ag F)(+) (M F6)(-)
 (M=Ir,Ru,Sb,Bi) and Ag(2+) ((Bi F6)(-))2
;
_journal_name_full 'Inorganic Chemistry'
_journal_page_first 2692
_journal_page_last 2698
_journal_paper_doi 10.1021/ic00114a030
_journal_volume 34
_journal_year 1995
_chemical_formula_sum 'Ag F7 Ir'
_chemical_name_systematic 'Ag F (Ir F6)'
_space_group_IT_number 62
_symmetry_space_group_name_Hall '-P 2ac 2n'
_symmetry_space_group_name_H-M 'P n m a'
_cell_angle_alpha 90
_cell_angle_beta 90
_cell_angle_gamma 90
_cell_formula_units_Z 4
_cell_length_a 7.628
_cell_length_b 7.067
_cell_length_c 10.253
_cell_volume 552.709
_citation_journal_id_ASTM INOCAJ
_cod_data_source_file silver1-2_252.cif
_cod_data_source_block Ag1F7Ir1
_cod_original_cell_volume 552.7092
_cod_original_formula_sum 'Ag1 F7 Ir1'
_cod_database_code 4331395

loop_
_symmetry_equiv_pos_as_xyz
x,y,z
-x+1/2,-y,z+1/2
x+1/2,-y+1/2,-z+1/2
-x,y+1/2,-z
-x,-y,-z
x-1/2,y,-z-1/2
-x-1/2,y-1/2,z-1/2
x,-y-1/2,z

loop_
_atom_site_label
_atom_site_type_symbol
_atom_site_fract_x
_atom_site_fract_y
_atom_site_fract_z
_atom_site_occupancy
_atom_site_U_iso_or_equiv
F5 F-1 0.3766 0.063 0.6776 1 0.0
Ir1 Ir+5 0.29858 0.25 0.55958 1 0.0
Ag1 Ag+2 0.1368 0.25 0.2431 1 0.0
F3 F-1 0.082 0.25 0.632 1 0.0
F2 F-1 0.523 0.25 0.4821 1 0.0
F4 F-1 0.2256 0.433 0.4364 1 0.0
F1 F-1 0.387 0.25 0.1931 1 0.0
